data_7008063
loop_
_publ_author_name
'Pedrido, Rosa'
'Bermejo, Manuel R.'
'Romero, M Jos\'e'
'V\'azquez, Miguel'
'Gonz\'alez-Noya, Ana M'
'Maneiro, Marcelino'
'Rodr\'iguez, M Jes\'us'
'Fern\'andez, M Isabel'

_publ_section_title
;
 Syntheses and X-ray characterization of metal complexes with the
 pentadentate thiosemicarbazone ligand
 bis(4-N-methylthiosemicarbazone)-2,6-diacetylpyridine. The first
 pentacoordinate lead(II) complex with a pentagonal geometry.
;
_journal_issue 3
_journal_name_full 'Dalton transactions (Cambridge, England : 2003)'
_journal_page_first 572
_journal_page_last 579
_journal_paper_doi 10.1039/b416296j
_journal_year 2005
_chemical_formula_sum 'C13 H17 N7 Pb S2'
_chemical_formula_weight 542.65
_chemical_name_systematic
;
?
;
_space_group_IT_number 14
_symmetry_cell_setting monoclinic
_symmetry_space_group_name_Hall '-P 2ybc'
_symmetry_space_group_name_H-M 'P 1 21/c 1'
_atom_sites_solution_hydrogens geom
_atom_sites_solution_primary direct
_atom_sites_solution_secondary difmap
_audit_creation_method SHELXL-97
_cell_angle_alpha 90.00
_cell_angle_beta 92.432(4)
_cell_angle_gamma 90.00
_cell_formula_units_Z 4
_cell_length_a 10.267(2)
_cell_length_b 22.017(5)
_cell_length_c 7.4514(17)
_cell_measurement_reflns_used 883
_cell_measurement_temperature 293(2)
_cell_measurement_theta_max 26.34
_cell_measurement_theta_min 2.89
_cell_volume 1682.9(6)
_computing_cell_refinement 'BRUKER Smart'
_computing_data_collection 'BRUKER Smart'
_computing_structure_refinement 'SHELXL-97 (Sheldrick, 1997)'
_computing_structure_solution 'SHELXS-97 (Sheldrick, 1990)'
_diffrn_ambient_temperature 293(2)
_diffrn_measured_fraction_theta_full 0.995
_diffrn_measured_fraction_theta_max 0.995
_diffrn_measurement_device_type 'Smart-CCD-1000 BRUKER'
_diffrn_measurement_method 'omega scans'
_diffrn_radiation_monochromator graphite
_diffrn_radiation_source 'fine-focus sealed tube'
_diffrn_radiation_type MoK\a
_diffrn_radiation_wavelength 0.71073
_diffrn_reflns_av_R_equivalents 0.0663
_diffrn_reflns_av_sigmaI/netI 0.0916
_diffrn_reflns_limit_h_max 12
_diffrn_reflns_limit_h_min -12
_diffrn_reflns_limit_k_max 27
_diffrn_reflns_limit_k_min -19
_diffrn_reflns_limit_l_max 9
_diffrn_reflns_limit_l_min -6
_diffrn_reflns_number 9344
_diffrn_reflns_theta_full 26.39
_diffrn_reflns_theta_max 26.39
_diffrn_reflns_theta_min 1.85
_diffrn_standards_decay_% 'not significant'
_exptl_absorpt_coefficient_mu 10.283
_exptl_absorpt_correction_T_max 1.000000
_exptl_absorpt_correction_T_min 0.482516
_exptl_absorpt_correction_type sadabs
_exptl_crystal_colour yellow
_exptl_crystal_density_diffrn 2.142
_exptl_crystal_density_method 'not measured'
_exptl_crystal_description needle
_exptl_crystal_F_000 1032
_exptl_crystal_size_max 0.36
_exptl_crystal_size_mid 0.09
_exptl_crystal_size_min 0.04
_refine_diff_density_max 2.294
_refine_diff_density_min -1.561
_refine_diff_density_rms 0.219
_refine_ls_extinction_method none
_refine_ls_goodness_of_fit_ref 0.930
_refine_ls_hydrogen_treatment mixed
_refine_ls_matrix_type full
_refine_ls_number_parameters 208
_refine_ls_number_reflns 3434
_refine_ls_number_restraints 0
_refine_ls_restrained_S_all 0.930
_refine_ls_R_factor_all 0.0817
_refine_ls_R_factor_gt 0.0400
_refine_ls_shift/su_max 0.001
_refine_ls_shift/su_mean 0.000
_refine_ls_structure_factor_coef Fsqd
_refine_ls_weighting_details 'calc w=1/[\s^2^(Fo^2^)+(0.0321P)^2^+0.0000P] where P=(Fo^2^+2Fc^2^)/3'
_refine_ls_weighting_scheme calc
_refine_ls_wR_factor_gt 0.0752
_refine_ls_wR_factor_ref 0.0884
_reflns_number_gt 2157
_reflns_number_total 3434
_reflns_threshold_expression >2sigma(I)
_cod_data_source_file b416296j.txt
_cod_data_source_block ropb
_cod_depositor_comments
;
The following automatic conversions were performed:
'_symmetry_cell_setting' value 'Monoclinic' changed to 'monoclinic'
according to '/home/saulius/struct/CIF-dictionaries/cif_core.dic'
dictionary named 'cif_core.dic' version 2.4.1 from 2010-06-29.

Automatic conversion script
Id: cif_fix_enum 1527 2010-12-29 10:47:43Z saulius 
;
_cod_original_cell_volume 1682.9(7)
_cod_original_sg_symbol_H-M P2(1)/c
_cod_database_code 7008063

loop_
_symmetry_equiv_pos_as_xyz
'x, y, z'
'-x, y+1/2, -z+1/2'
'-x, -y, -z'
'x, -y-1/2, z-1/2'

loop_
_atom_site_label
_atom_site_type_symbol
_atom_site_fract_x
_atom_site_fract_y
_atom_site_fract_z
_atom_site_U_iso_or_equiv
_atom_site_adp_type
_atom_site_occupancy
_atom_site_symmetry_multiplicity
_atom_site_calc_flag
_atom_site_refinement_flags
_atom_site_disorder_assembly
_atom_site_disorder_group
Pb Pb 0.39307(3) 0.398040(16) 0.98293(4) 0.03210(12) Uani 1 1 d . . .
S1 S 0.1606(2) 0.43579(12) 1.1170(3) 0.0425(6) Uani 1 1 d . . .
S2 S 0.4593(2) 0.47968(12) 1.2571(3) 0.0400(6) Uani 1 1 d . . .
N3 N 0.2029(7) 0.3170(3) 0.9674(9) 0.0353(18) Uani 1 1 d . . .
N4 N 0.4439(7) 0.2834(3) 1.0632(10) 0.0343(18) Uani 1 1 d . . .
N5 N 0.6086(7) 0.3715(4) 1.1686(10) 0.0352(19) Uani 1 1 d . . .
C1 C -0.1532(9) 0.3884(5) 0.8041(14) 0.052(3) Uani 1 1 d . . .
H1A H -0.1204 0.3872 0.6854 0.078 Uiso 1 1 calc R . .
H1B H -0.2332 0.4110 0.8021 0.078 Uiso 1 1 calc R . .
H1C H -0.1689 0.3477 0.8444 0.078 Uiso 1 1 calc R . .
N1 N -0.0591(7) 0.4172(3) 0.9245(10) 0.041(2) Uani 1 1 d . . .
H1 H -0.0781 0.4524 0.9661 0.049 Uiso 1 1 calc R . .
C2 C 0.0553(8) 0.3931(4) 0.9759(12) 0.036(2) Uani 1 1 d . . .
N2 N 0.0787(7) 0.3370(3) 0.9176(10) 0.0366(19) Uani 1 1 d . . .
C3 C 0.2210(8) 0.2588(4) 0.9678(11) 0.032(2) Uani 1 1 d . . .
C30 C 0.1162(9) 0.2132(4) 0.9302(14) 0.047(3) Uani 1 1 d . . .
H30A H 0.0937 0.1941 1.0404 0.071 Uiso 1 1 calc R . .
H30B H 0.1465 0.1831 0.8487 0.071 Uiso 1 1 calc R . .
H30C H 0.0407 0.2331 0.8772 0.071 Uiso 1 1 calc R . .
C4 C 0.3559(8) 0.2401(4) 1.0141(11) 0.032(2) Uani 1 1 d . . .
C5 C 0.3924(9) 0.1787(4) 1.0126(12) 0.039(2) Uani 1 1 d . . .
H5 H 0.3317 0.1489 0.9796 0.047 Uiso 1 1 calc R . .
C6 C 0.5183(10) 0.1629(4) 1.0601(13) 0.045(3) Uani 1 1 d . . .
H6 H 0.5444 0.1225 1.0599 0.054 Uiso 1 1 calc R . .
C7 C 0.6064(10) 0.2086(5) 1.1085(12) 0.042(3) Uani 1 1 d . . .
H7 H 0.6921 0.1987 1.1420 0.050 Uiso 1 1 calc R . .
C8 C 0.5669(9) 0.2692(4) 1.1072(11) 0.035(2) Uani 1 1 d . . .
C9 C 0.6562(9) 0.3173(5) 1.1615(11) 0.036(2) Uani 1 1 d . . .
C90 C 0.7957(9) 0.3030(5) 1.2197(13) 0.051(3) Uani 1 1 d . . .
H90A H 0.8489 0.3032 1.1167 0.077 Uiso 1 1 calc R . .
H90B H 0.7997 0.2636 1.2752 0.077 Uiso 1 1 calc R . .
H90C H 0.8273 0.3331 1.3041 0.077 Uiso 1 1 calc R . .
N6 N 0.6898(7) 0.4159(4) 1.2334(10) 0.038(2) Uani 1 1 d . . .
C10 C 0.6273(8) 0.4652(5) 1.2778(12) 0.036(2) Uani 1 1 d . . .
N7 N 0.7017(7) 0.5118(4) 1.3465(10) 0.044(2) Uani 1 1 d . . .
H7A H 0.6650 0.5461 1.3666 0.053 Uiso 1 1 calc R . .
C11 C 0.8400(9) 0.5055(5) 1.3864(14) 0.052(3) Uani 1 1 d . . .
H11A H 0.8614 0.4632 1.4002 0.078 Uiso 1 1 calc R . .
H11B H 0.8631 0.5267 1.4957 0.078 Uiso 1 1 calc R . .
H11C H 0.8874 0.5223 1.2899 0.078 Uiso 1 1 calc R . .

loop_
_atom_site_aniso_label
_atom_site_aniso_U_11
_atom_site_aniso_U_22
_atom_site_aniso_U_33
_atom_site_aniso_U_23
_atom_site_aniso_U_13
_atom_site_aniso_U_12
Pb 0.03441(18) 0.02746(19) 0.0343(2) 0.0015(2) -0.00064(13) 0.0020(2)
S1 0.0369(13) 0.0340(15) 0.0562(16) -0.0142(13) -0.0039(12) 0.0036(12)
S2 0.0327(12) 0.0415(16) 0.0456(15) -0.0084(12) -0.0002(11) 0.0041(12)
N3 0.039(4) 0.026(5) 0.040(5) -0.006(4) -0.001(4) 0.001(4)
N4 0.035(4) 0.025(4) 0.043(5) 0.003(4) 0.003(4) 0.005(4)
N5 0.032(4) 0.028(5) 0.045(5) 0.002(4) 0.000(4) 0.003(4)
C1 0.044(6) 0.041(7) 0.067(7) 0.008(6) -0.024(5) -0.004(5)
N1 0.032(4) 0.021(4) 0.069(6) -0.008(4) -0.004(4) 0.006(3)
C2 0.037(5) 0.028(6) 0.043(5) -0.002(5) 0.011(4) -0.001(5)
N2 0.035(4) 0.022(4) 0.053(5) -0.006(4) 0.000(4) 0.003(4)
C3 0.038(5) 0.024(5) 0.033(5) -0.004(4) 0.002(4) 0.000(4)
C30 0.037(5) 0.033(6) 0.071(7) -0.008(5) -0.003(5) 0.001(5)
C4 0.038(5) 0.028(5) 0.029(5) 0.004(4) 0.009(4) -0.002(4)
C5 0.047(6) 0.026(5) 0.046(6) -0.003(5) 0.008(5) -0.001(5)
C6 0.056(6) 0.016(5) 0.063(7) 0.002(5) 0.005(5) 0.007(5)
C7 0.045(6) 0.043(7) 0.039(6) -0.008(5) 0.001(5) 0.012(5)
C8 0.045(6) 0.026(6) 0.033(5) 0.001(4) 0.000(4) 0.005(5)
C9 0.040(5) 0.040(6) 0.028(5) -0.005(4) 0.003(4) 0.002(5)
C90 0.045(6) 0.049(7) 0.058(7) 0.011(6) -0.011(5) 0.002(6)
N6 0.034(4) 0.035(5) 0.047(5) 0.005(4) 0.002(4) 0.003(4)
C10 0.031(5) 0.041(6) 0.036(5) 0.005(5) 0.000(4) -0.007(5)
N7 0.041(5) 0.041(5) 0.051(5) -0.007(4) -0.002(4) -0.008(4)
C11 0.042(6) 0.047(7) 0.066(7) 0.002(6) -0.007(5) -0.009(5)

loop_
_atom_type_symbol
_atom_type_description
_atom_type_scat_dispersion_real
_atom_type_scat_dispersion_imag
_atom_type_scat_source
C C 0.0033 0.0016 'International Tables Vol C Tables 4.2.6.8 and 6.1.1.4'
H H 0.0000 0.0000 'International Tables Vol C Tables 4.2.6.8 and 6.1.1.4'
N N 0.0061 0.0033 'International Tables Vol C Tables 4.2.6.8 and 6.1.1.4'
S S 0.1246 0.1234 'International Tables Vol C Tables 4.2.6.8 and 6.1.1.4'
Pb Pb -3.3944 10.1111 'International Tables Vol C Tables 4.2.6.8 and 6.1.1.4'

loop_
_geom_angle_atom_site_label_1
_geom_angle_atom_site_label_2
_geom_angle_atom_site_label_3
_geom_angle
_geom_angle_site_symmetry_1
_geom_angle_site_symmetry_3
_geom_angle_publ_flag
N5 Pb N4 60.9(2) . . ?
N5 Pb N3 118.5(2) . . ?
N4 Pb N3 60.2(2) . . ?
N5 Pb S1 126.87(17) . . ?
N4 Pb S1 111.84(16) . . ?
N3 Pb S1 64.54(17) . . ?
N5 Pb S2 65.35(18) . . ?
N4 Pb S2 114.27(17) . . ?
N3 Pb S2 128.67(16) . . ?
S1 Pb S2 74.19(7) . . ?
C2 S1 Pb 98.2(3) . . ?
C10 S2 Pb 98.9(3) . . ?
C3 N3 N2 116.5(8) . . ?
C3 N3 Pb 124.2(6) . . ?
N2 N3 Pb 117.8(5) . . ?
C8 N4 C4 121.1(8) . . ?
C8 N4 Pb 117.2(6) . . ?
C4 N4 Pb 119.3(5) . . ?
C9 N5 N6 116.8(7) . . ?
C9 N5 Pb 119.8(6) . . ?
N6 N5 Pb 121.1(5) . . ?
N1 C1 H1A 109.5 . . ?
N1 C1 H1B 109.5 . . ?
H1A C1 H1B 109.5 . . ?
N1 C1 H1C 109.5 . . ?
H1A C1 H1C 109.5 . . ?
H1B C1 H1C 109.5 . . ?
C2 N1 C1 124.5(8) . . ?
C2 N1 H1 117.8 . . ?
C1 N1 H1 117.8 . . ?
N1 C2 N2 116.3(8) . . ?
N1 C2 S1 118.3(7) . . ?
N2 C2 S1 125.3(7) . . ?
C2 N2 N3 112.5(7) . . ?
N3 C3 C4 114.3(8) . . ?
N3 C3 C30 124.3(8) . . ?
C4 C3 C30 121.3(8) . . ?
C3 C30 H30A 109.5 . . ?
C3 C30 H30B 109.5 . . ?
H30A C30 H30B 109.5 . . ?
C3 C30 H30C 109.5 . . ?
H30A C30 H30C 109.5 . . ?
H30B C30 H30C 109.5 . . ?
N4 C4 C5 120.4(8) . . ?
N4 C4 C3 118.4(8) . . ?
C5 C4 C3 121.2(9) . . ?
C6 C5 C4 119.4(9) . . ?
C6 C5 H5 120.3 . . ?
C4 C5 H5 120.3 . . ?
C5 C6 C7 118.7(9) . . ?
C5 C6 H6 120.6 . . ?
C7 C6 H6 120.6 . . ?
C6 C7 C8 120.3(9) . . ?
C6 C7 H7 119.8 . . ?
C8 C7 H7 119.8 . . ?
N4 C8 C7 120.0(9) . . ?
N4 C8 C9 118.8(8) . . ?
C7 C8 C9 121.1(8) . . ?
N5 C9 C8 116.8(8) . . ?
N5 C9 C90 122.4(9) . . ?
C8 C9 C90 120.6(9) . . ?
C9 C90 H90A 109.5 . . ?
C9 C90 H90B 109.5 . . ?
H90A C90 H90B 109.5 . . ?
C9 C90 H90C 109.5 . . ?
H90A C90 H90C 109.5 . . ?
H90B C90 H90C 109.5 . . ?
C10 N6 N5 112.7(7) . . ?
N6 C10 N7 116.4(8) . . ?
N6 C10 S2 128.3(7) . . ?
N7 C10 S2 115.4(8) . . ?
C10 N7 C11 122.3(9) . . ?
C10 N7 H7A 118.9 . . ?
C11 N7 H7A 118.9 . . ?
N7 C11 H11A 109.5 . . ?
N7 C11 H11B 109.5 . . ?
H11A C11 H11B 109.5 . . ?
N7 C11 H11C 109.5 . . ?
H11A C11 H11C 109.5 . . ?
H11B C11 H11C 109.5 . . ?

loop_
_geom_bond_atom_site_label_1
_geom_bond_atom_site_label_2
_geom_bond_distance
_geom_bond_site_symmetry_2
_geom_bond_publ_flag
Pb N5 2.625(7) . ?
Pb N4 2.641(7) . ?
Pb N3 2.644(7) . ?
Pb S1 2.755(2) . ?
Pb S2 2.784(2) . ?
S1 C2 1.749(9) . ?
S2 C10 1.754(9) . ?
N3 C3 1.293(11) . ?
N3 N2 1.385(9) . ?
N4 C8 1.329(11) . ?
N4 C4 1.354(11) . ?
N5 C9 1.292(11) . ?
N5 N6 1.360(10) . ?
C1 N1 1.438(10) . ?
C1 H1A 0.9600 . ?
C1 H1B 0.9600 . ?
C1 H1C 0.9600 . ?
N1 C2 1.330(11) . ?
N1 H1 0.8600 . ?
C2 N2 1.336(11) . ?
C3 C4 1.472(11) . ?
C3 C30 1.490(12) . ?
C30 H30A 0.9600 . ?
C30 H30B 0.9600 . ?
C30 H30C 0.9600 . ?
C4 C5 1.402(12) . ?
C5 C6 1.371(12) . ?
C5 H5 0.9300 . ?
C6 C7 1.390(13) . ?
C6 H6 0.9300 . ?
C7 C8 1.395(13) . ?
C7 H7 0.9300 . ?
C8 C9 1.446(12) . ?
C9 C90 1.512(12) . ?
C90 H90A 0.9600 . ?
C90 H90B 0.9600 . ?
C90 H90C 0.9600 . ?
N6 C10 1.310(11) . ?
C10 N7 1.366(11) . ?
N7 C11 1.445(10) . ?
N7 H7A 0.8600 . ?
C11 H11A 0.9600 . ?
C11 H11B 0.9600 . ?
C11 H11C 0.9600 . ?

loop_
_geom_torsion_atom_site_label_1
_geom_torsion_atom_site_label_2
_geom_torsion_atom_site_label_3
_geom_torsion_atom_site_label_4
_geom_torsion
_geom_torsion_site_symmetry_1
_geom_torsion_site_symmetry_2
_geom_torsion_site_symmetry_3
_geom_torsion_site_symmetry_4
_geom_torsion_publ_flag
N5 Pb S1 C2 -138.9(4) . . . . ?
N4 Pb S1 C2 -69.7(4) . . . . ?
N3 Pb S1 C2 -31.3(4) . . . . ?
S2 Pb S1 C2 -179.9(3) . . . . ?
N5 Pb S2 C10 23.1(4) . . . . ?
N4 Pb S2 C10 60.6(4) . . . . ?
N3 Pb S2 C10 130.9(4) . . . . ?
S1 Pb S2 C10 167.9(3) . . . . ?
N5 Pb N3 C3 -33.3(8) . . . . ?
N4 Pb N3 C3 -14.8(6) . . . . ?
S1 Pb N3 C3 -153.2(7) . . . . ?
S2 Pb N3 C3 -113.3(7) . . . . ?
N5 Pb N3 N2 161.1(5) . . . . ?
N4 Pb N3 N2 179.6(6) . . . . ?
S1 Pb N3 N2 41.2(5) . . . . ?
S2 Pb N3 N2 81.1(6) . . . . ?
N5 Pb N4 C8 -19.8(6) . . . . ?
N3 Pb N4 C8 178.9(7) . . . . ?
S1 Pb N4 C8 -140.9(6) . . . . ?
S2 Pb N4 C8 -59.0(6) . . . . ?
N5 Pb N4 C4 177.3(7) . . . . ?
N3 Pb N4 C4 16.0(6) . . . . ?
S1 Pb N4 C4 56.2(6) . . . . ?
S2 Pb N4 C4 138.1(6) . . . . ?
N4 Pb N5 C9 21.9(6) . . . . ?
N3 Pb N5 C9 40.3(7) . . . . ?
S1 Pb N5 C9 118.5(6) . . . . ?
S2 Pb N5 C9 162.5(7) . . . . ?
N4 Pb N5 N6 -175.8(7) . . . . ?
N3 Pb N5 N6 -157.4(6) . . . . ?
S1 Pb N5 N6 -79.2(6) . . . . ?
S2 Pb N5 N6 -35.1(6) . . . . ?
C1 N1 C2 N2 -3.8(14) . . . . ?
C1 N1 C2 S1 177.7(7) . . . . ?
Pb S1 C2 N1 -145.3(7) . . . . ?
Pb S1 C2 N2 36.4(8) . . . . ?
N1 C2 N2 N3 176.0(7) . . . . ?
S1 C2 N2 N3 -5.6(11) . . . . ?
C3 N3 N2 C2 159.1(8) . . . . ?
Pb N3 N2 C2 -34.2(9) . . . . ?
N2 N3 C3 C4 177.5(7) . . . . ?
Pb N3 C3 C4 11.8(10) . . . . ?
N2 N3 C3 C30 -4.1(13) . . . . ?
Pb N3 C3 C30 -169.9(6) . . . . ?
C8 N4 C4 C5 1.4(13) . . . . ?
Pb N4 C4 C5 163.6(6) . . . . ?
C8 N4 C4 C3 179.8(7) . . . . ?
Pb N4 C4 C3 -18.1(10) . . . . ?
N3 C3 C4 N4 4.5(11) . . . . ?
C30 C3 C4 N4 -173.9(8) . . . . ?
N3 C3 C4 C5 -177.2(8) . . . . ?
C30 C3 C4 C5 4.4(13) . . . . ?
N4 C4 C5 C6 -0.4(13) . . . . ?
C3 C4 C5 C6 -178.7(8) . . . . ?
C4 C5 C6 C7 0.0(14) . . . . ?
C5 C6 C7 C8 -0.5(14) . . . . ?
C4 N4 C8 C7 -1.9(13) . . . . ?
Pb N4 C8 C7 -164.5(7) . . . . ?
C4 N4 C8 C9 -179.0(8) . . . . ?
Pb N4 C8 C9 18.5(10) . . . . ?
C6 C7 C8 N4 1.5(14) . . . . ?
C6 C7 C8 C9 178.4(8) . . . . ?
N6 N5 C9 C8 174.9(7) . . . . ?
Pb N5 C9 C8 -22.0(10) . . . . ?
N6 N5 C9 C90 -0.7(13) . . . . ?
Pb N5 C9 C90 162.4(6) . . . . ?
N4 C8 C9 N5 1.9(12) . . . . ?
C7 C8 C9 N5 -175.1(9) . . . . ?
N4 C8 C9 C90 177.6(8) . . . . ?
C7 C8 C9 C90 0.6(13) . . . . ?
C9 N5 N6 C10 -164.1(8) . . . . ?
Pb N5 N6 C10 33.1(9) . . . . ?
N5 N6 C10 N7 179.2(7) . . . . ?
N5 N6 C10 S2 -1.9(12) . . . . ?
Pb S2 C10 N6 -23.9(9) . . . . ?
Pb S2 C10 N7 155.0(6) . . . . ?
N6 C10 N7 C11 -6.4(13) . . . . ?
S2 C10 N7 C11 174.6(7) . . . . ?
